data_6000400
loop_
_publ_author_name
'Saes, M.'
'Raju, N. P.'
'Greedan, J. E.'

_publ_section_title
;
 Structure and magnetism in CrTa2O6: a trirutile oxide based on Cr2+
;
_journal_name_full 'Journal of Solid State Chemistry'
_journal_page_first 7
_journal_page_last 13
_journal_paper_doi 10.1006/jssc.1998.7674
_journal_volume 140
_journal_year 1998
_chemical_formula_sum 'Cr O6 Ta2'
_space_group_name_H-M_alt 'P 1 21/n 1'
_cell_angle_alpha 90.000
_cell_angle_beta 90.550
_cell_angle_gamma 90.000
_cell_length_a 4.7380
_cell_length_b 4.7421
_cell_length_c 9.2972
_cell_volume 208.88
_cod_database_code 6000400

loop_
_atom_site_label
_atom_site_fract_x
_atom_site_fract_y
_atom_site_fract_z
? ? ? ?
